data_7243122
loop_
_publ_author_name
'Kushvaha, Saroj Kumar'
'Francis, Maria'
'Kumar, Jayasree'
'Nag, Ekta'
'Ravichandran, Prathap'
'Roy, Sudipta'
'Chandra Mondal, Kartik'

_publ_section_title
;
 Synthesis, oligomerization and catalytic studies of a redox-active
 Ni4-cubane: a detailed mechanistic investigation
;
_journal_issue 37
_journal_name_full 'RSC Advances'
_journal_page_first 22849
_journal_page_last 22858
_journal_paper_doi 10.1039/D1RA03071J
_journal_volume 11
_journal_year 2021
_chemical_formula_moiety 'C63 H61 Cl2 N5 Ni4 O13, C H4 O'
_chemical_formula_sum 'C64 H65 Cl2 N5 Ni4 O14'
_chemical_formula_weight 1429.91
_space_group_crystal_system triclinic
_space_group_IT_number 2
_space_group_name_Hall '-P 1'
_space_group_name_H-M_alt 'P -1'
_atom_sites_solution_hydrogens mixed
_audit_creation_method SHELXL-2018/3
_audit_update_record
;
2020-10-14 deposited with the CCDC.	2021-06-29 downloaded from the CCDC.
;
_cell_angle_alpha 76.64(3)
_cell_angle_beta 68.85(2)
_cell_angle_gamma 63.449(18)
_cell_formula_units_Z 2
_cell_length_a 14.070(7)
_cell_length_b 14.216(8)
_cell_length_c 19.039(11)
_cell_measurement_reflns_used 9673
_cell_measurement_temperature 200(2)
_cell_measurement_theta_max 26.40
_cell_measurement_theta_min 3.15
_cell_volume 3166(3)
_computing_cell_refinement 'Bruker SAINT'
_computing_data_collection 'Bruker APEX2'
_computing_data_reduction 'Bruker SAINT'
_computing_molecular_graphics 'Bruker SHELXTL'
_computing_publication_material 'Bruker SHELXTL'
_computing_structure_refinement 'SHELXL-2018/3 (Sheldrick, 2018)'
_computing_structure_solution 'SHELXS-97 (Sheldrick 2008)'
_diffrn_ambient_temperature 200(2)
_diffrn_measured_fraction_theta_full 0.998
_diffrn_measured_fraction_theta_max 0.993
_diffrn_measurement_device_type 'Bruker APEX-II CCD'
_diffrn_measurement_method '\f and \w scans'
_diffrn_radiation_type MoK\a
_diffrn_radiation_wavelength 0.71073
_diffrn_reflns_av_R_equivalents 0.1011
_diffrn_reflns_av_unetI/netI 0.0556
_diffrn_reflns_Laue_measured_fraction_full 0.998
_diffrn_reflns_Laue_measured_fraction_max 0.993
_diffrn_reflns_limit_h_max 17
_diffrn_reflns_limit_h_min -17
_diffrn_reflns_limit_k_max 17
_diffrn_reflns_limit_k_min -17
_diffrn_reflns_limit_l_max 23
_diffrn_reflns_limit_l_min -23
_diffrn_reflns_number 118876
_diffrn_reflns_point_group_measured_fraction_full 0.998
_diffrn_reflns_point_group_measured_fraction_max 0.993
_diffrn_reflns_theta_full 25.242
_diffrn_reflns_theta_max 26.451
_diffrn_reflns_theta_min 2.897
_diffrn_source 'fine focus sealed tube'
_exptl_absorpt_coefficient_mu 1.324
_exptl_absorpt_correction_T_max 0.925
_exptl_absorpt_correction_T_min 0.890
_exptl_absorpt_correction_type multi-scan
_exptl_absorpt_process_details SADABS
_exptl_crystal_colour yellow
_exptl_crystal_density_diffrn 1.500
_exptl_crystal_description BLOCK
_exptl_crystal_F_000 1476
_exptl_crystal_size_max 0.090
_exptl_crystal_size_mid 0.080
_exptl_crystal_size_min 0.060
_refine_diff_density_max 1.640
_refine_diff_density_min -0.867
_refine_diff_density_rms 0.098
_refine_ls_extinction_method none
_refine_ls_goodness_of_fit_ref 1.040
_refine_ls_hydrogen_treatment mixed
_refine_ls_matrix_type full
_refine_ls_number_parameters 809
_refine_ls_number_reflns 12961
_refine_ls_number_restraints 15
_refine_ls_restrained_S_all 1.049
_refine_ls_R_factor_all 0.0908
_refine_ls_R_factor_gt 0.0536
_refine_ls_shift/su_max 0.001
_refine_ls_shift/su_mean 0.000
_refine_ls_structure_factor_coef Fsqd
_refine_ls_weighting_details 'w=1/[\s^2^(Fo^2^)+(0.0680P)^2^+6.5551P] where P=(Fo^2^+2Fc^2^)/3'
_refine_ls_weighting_scheme calc
_refine_ls_wR_factor_gt 0.1324
_refine_ls_wR_factor_ref 0.1510
_reflns_Friedel_coverage 0.000
_reflns_number_gt 9131
_reflns_number_total 12961
_reflns_threshold_expression 'I > 2\s(I)'
_cod_data_source_file d1ra03071j2.cif
_cod_data_source_block shelx
_cod_database_code 7243122
_shelx_shelxl_version_number 2018/3
_shelx_space_group_comment
;
The symmetry employed for this shelxl refinement is uniquely defined
by the following loop, which should always be used as a source of
symmetry information in preference to the above space-group names.
They are only intended as comments.
;
_shelx_estimated_absorpt_t_min 0.890
_shelx_estimated_absorpt_t_max 0.925

loop_
_space_group_symop_operation_xyz
'x, y, z'
'-x, -y, -z'

loop_
_atom_site_label
_atom_site_type_symbol
_atom_site_fract_x
_atom_site_fract_y
_atom_site_fract_z
_atom_site_U_iso_or_equiv
_atom_site_adp_type
_atom_site_occupancy
_atom_site_site_symmetry_order
_atom_site_calc_flag
_atom_site_refinement_flags_posn
_atom_site_refinement_flags_adp
_atom_site_refinement_flags_occupancy
_atom_site_disorder_assembly
_atom_site_disorder_group
Ni1 Ni 0.83703(4) 0.48914(4) 0.71874(3) 0.02937(14) Uani 1 1 d . . . . .
Ni2 Ni 0.58318(4) 0.52435(4) 0.74448(3) 0.02941(15) Uani 1 1 d . . . . .
Ni3 Ni 0.52448(5) 0.77736(5) 0.65501(3) 0.03203(15) Uani 1 1 d . . . . .
Ni4 Ni 0.51954(4) 0.86049(5) 0.80101(3) 0.03235(15) Uani 1 1 d . . . . .
Cl1 Cl 0.70355(8) 0.59099(9) 0.64123(6) 0.0331(2) Uani 1 1 d . . . . .
Cl2 Cl 0.47004(9) 0.71621(9) 0.78605(6) 0.0346(2) Uani 1 1 d . . . . .
C1 C 0.9924(3) 0.5887(3) 0.6506(2) 0.0323(10) Uani 1 1 d . . . . .
C2 C 1.0810(4) 0.6165(4) 0.6061(3) 0.0375(11) Uani 1 1 d . . . . .
H2 H 1.139200 0.571568 0.568982 0.045 Uiso 1 1 calc R U . . .
C3 C 1.0858(4) 0.7074(4) 0.6150(3) 0.0416(12) Uani 1 1 d . . . . .
C4 C 0.9999(4) 0.7716(4) 0.6709(3) 0.0469(13) Uani 1 1 d . . . . .
H4 H 1.001494 0.835064 0.677449 0.056 Uiso 1 1 calc R U . . .
C5 C 0.9130(4) 0.7443(4) 0.7166(3) 0.0426(12) Uani 1 1 d . . . . .
H5 H 0.856376 0.788197 0.754964 0.051 Uiso 1 1 calc R U . . .
C6 C 0.9079(4) 0.6530(4) 0.7069(3) 0.0339(10) Uani 1 1 d . . . . .
C7 C 1.0363(3) 0.4431(3) 0.5870(2) 0.0320(10) Uani 1 1 d . . . . .
H7 H 1.092073 0.463819 0.550610 0.038 Uiso 1 1 calc R U . . .
C8 C 1.0283(3) 0.3522(3) 0.5729(2) 0.0317(10) Uani 1 1 d . . . . .
C9 C 0.9507(3) 0.3103(3) 0.6216(2) 0.0312(10) Uani 1 1 d . . . . .
C10 C 0.9606(4) 0.2144(4) 0.6023(3) 0.0380(11) Uani 1 1 d . . . . .
C11 C 1.0374(4) 0.1680(4) 0.5371(3) 0.0424(12) Uani 1 1 d . . . . .
H11 H 1.040710 0.104870 0.525611 0.051 Uiso 1 1 calc R U . . .
C12 C 1.1099(4) 0.2130(4) 0.4881(3) 0.0444(12) Uani 1 1 d . . . . .
H12 H 1.160948 0.181864 0.442736 0.053 Uiso 1 1 calc R U . . .
C13 C 1.1067(4) 0.3025(4) 0.5060(3) 0.0403(11) Uani 1 1 d . . . . .
H13 H 1.157624 0.332014 0.473312 0.048 Uiso 1 1 calc R U . . .
C14 C 1.1793(5) 0.7402(5) 0.5635(3) 0.0580(15) Uani 1 1 d . . . . .
H14A H 1.168876 0.806626 0.578217 0.087 Uiso 1 1 calc R U . . .
H14B H 1.250903 0.685217 0.567982 0.087 Uiso 1 1 calc R U . . .
H14C H 1.178452 0.749923 0.510997 0.087 Uiso 1 1 calc R U . . .
C15 C 0.9053(6) 0.0695(5) 0.6457(4) 0.0741(19) Uani 1 1 d . . . . .
H15A H 0.849584 0.048910 0.686175 0.111 Uiso 1 1 calc R U . . .
H15B H 0.897720 0.068934 0.596629 0.111 Uiso 1 1 calc R U . . .
H15C H 0.979947 0.019646 0.647994 0.111 Uiso 1 1 calc R U . . .
C16 C 0.6970(3) 0.4304(3) 0.8620(2) 0.0302(9) Uani 1 1 d . . . . .
C17 C 0.7968(3) 0.3898(4) 0.8822(3) 0.0339(10) Uani 1 1 d . . . . .
C18 C 0.8049(4) 0.3361(4) 0.9510(3) 0.0418(12) Uani 1 1 d . . . . .
H18 H 0.872681 0.310165 0.963121 0.050 Uiso 1 1 calc R U . . .
C19 C 0.7129(4) 0.3198(4) 1.0033(3) 0.0495(13) Uani 1 1 d . . . . .
H19 H 0.717574 0.283529 1.051334 0.059 Uiso 1 1 calc R U . . .
C20 C 0.6159(4) 0.3561(4) 0.9851(3) 0.0429(12) Uani 1 1 d . . . . .
H20 H 0.554253 0.343863 1.020999 0.051 Uiso 1 1 calc R U . . .
C21 C 0.6048(4) 0.4113(4) 0.9143(3) 0.0360(11) Uani 1 1 d . . . . .
C22 C 0.4998(4) 0.4429(4) 0.9001(3) 0.0350(10) Uani 1 1 d . . . . .
H22 H 0.442148 0.429895 0.940583 0.042 Uiso 1 1 calc R U . . .
C23 C 0.3727(3) 0.5204(3) 0.8259(2) 0.0314(10) Uani 1 1 d . . . . .
C24 C 0.3708(3) 0.5552(3) 0.7508(2) 0.0309(9) Uani 1 1 d . . . . .
C25 C 0.2705(4) 0.5910(4) 0.7346(3) 0.0376(11) Uani 1 1 d . . . . .
H25 H 0.268344 0.612610 0.683898 0.045 Uiso 1 1 calc R U . . .
C26 C 0.1748(4) 0.5954(4) 0.7913(3) 0.0434(12) Uani 1 1 d . . . . .
H26 H 0.107497 0.619809 0.778931 0.052 Uiso 1 1 calc R U . . .
C27 C 0.1741(4) 0.5650(4) 0.8661(3) 0.0444(12) Uani 1 1 d . . . . .
C28 C 0.2738(4) 0.5277(4) 0.8829(3) 0.0394(11) Uani 1 1 d . . . . .
H28 H 0.274839 0.506932 0.933806 0.047 Uiso 1 1 calc R U . . .
C29 C 0.0668(4) 0.5766(6) 0.9282(3) 0.071(2) Uani 1 1 d . . . . .
H29A H 0.082189 0.551293 0.976976 0.106 Uiso 1 1 calc R U . . .
H29B H 0.015120 0.651063 0.929062 0.106 Uiso 1 1 calc R U . . .
H29C H 0.033367 0.534970 0.918836 0.106 Uiso 1 1 calc R U . . .
C30 C 0.6064(4) 1.0091(4) 0.6887(3) 0.0391(11) Uani 1 1 d . . . . .
C31 C 0.6263(4) 1.0970(4) 0.6533(3) 0.0492(13) Uani 1 1 d . . . . .
H31 H 0.628094 1.142740 0.681696 0.059 Uiso 1 1 calc R U . . .
C32 C 0.6439(4) 1.1191(4) 0.5758(3) 0.0481(13) Uani 1 1 d . . . . .
H32 H 0.659373 1.179070 0.550912 0.058 Uiso 1 1 calc R U . . .
C33 C 0.6388(4) 1.0537(4) 0.5351(3) 0.0410(11) Uani 1 1 d . . . . .
H33 H 0.650217 1.069754 0.482190 0.049 Uiso 1 1 calc R U . . .
C34 C 0.6169(4) 0.9633(3) 0.5704(3) 0.0342(10) Uani 1 1 d . . . . .
C35 C 0.6012(3) 0.9396(3) 0.6493(3) 0.0330(10) Uani 1 1 d . . . . .
C36 C 0.6147(4) 0.8985(4) 0.5224(3) 0.0353(10) Uani 1 1 d . . . . .
H36 H 0.634503 0.916443 0.469444 0.042 Uiso 1 1 calc R U . . .
C37 C 0.6539(4) 0.7446(4) 0.4226(3) 0.0403(11) Uani 1 1 d . . . . .
H37 H 0.695532 0.786706 0.399031 0.048 Uiso 1 1 calc R U . . .
C38 C 0.6563(5) 0.6752(4) 0.3810(3) 0.0473(13) Uani 1 1 d . . . . .
C39 C 0.5950(4) 0.6140(4) 0.4172(3) 0.0454(12) Uani 1 1 d . . . . .
H39 H 0.595455 0.566148 0.389349 0.054 Uiso 1 1 calc R U . . .
C40 C 0.5332(4) 0.6211(4) 0.4928(3) 0.0410(11) Uani 1 1 d . . . . .
H40 H 0.492636 0.578075 0.516411 0.049 Uiso 1 1 calc R U . . .
C41 C 0.5309(4) 0.6905(4) 0.5334(2) 0.0330(10) Uani 1 1 d . . . . .
C42 C 0.5917(4) 0.7537(4) 0.4982(2) 0.0329(10) Uani 1 1 d . . . . .
C43 C 0.7252(6) 0.6658(6) 0.2985(3) 0.0703(19) Uani 1 1 d . . . . .
H43A H 0.717209 0.613413 0.278010 0.105 Uiso 1 1 calc R U . . .
H43B H 0.699175 0.734394 0.269845 0.105 Uiso 1 1 calc R U . . .
H43C H 0.803573 0.643699 0.294349 0.105 Uiso 1 1 calc R U . . .
C44 C 0.6408(5) 1.0049(5) 0.8052(3) 0.0591(15) Uani 1 1 d . . . . .
H44A H 0.618412 0.981934 0.859047 0.089 Uiso 1 1 calc R U . . .
H44B H 0.721364 0.967694 0.783930 0.089 Uiso 1 1 calc R U . . .
H44C H 0.621167 1.081128 0.799251 0.089 Uiso 1 1 calc R U . . .
C45 C 0.5547(4) 0.8120(4) 0.9469(3) 0.0391(11) Uani 1 1 d . . . . .
C46 C 0.6571(4) 0.7536(4) 0.8970(3) 0.0369(11) Uani 1 1 d . . . . .
C47 C 0.7495(4) 0.6987(4) 0.9233(3) 0.0490(13) Uani 1 1 d . . . . .
H47 H 0.819299 0.658514 0.890435 0.059 Uiso 1 1 calc R U . . .
C48 C 0.7394(5) 0.7031(5) 0.9975(3) 0.0587(16) Uani 1 1 d . . . . .
H48 H 0.803451 0.665732 1.014503 0.070 Uiso 1 1 calc R U . . .
C49 C 0.6397(5) 0.7596(5) 1.0482(3) 0.0636(17) Uani 1 1 d . . . . .
C50 C 0.5462(5) 0.8141(5) 1.0222(3) 0.0548(15) Uani 1 1 d . . . . .
H50 H 0.476481 0.852909 1.055818 0.066 Uiso 1 1 calc R U . . .
C51 C 0.3659(4) 0.9211(5) 0.9517(3) 0.0571(16) Uani 1 1 d . . . . .
H51 H 0.350782 0.915576 1.004997 0.069 Uiso 1 1 calc R U . . .
C52 C 0.2734(4) 0.9857(5) 0.9218(3) 0.0598(16) Uani 1 1 d . . . . .
C53 C 0.1680(5) 1.0289(7) 0.9748(4) 0.106(3) Uani 1 1 d . . . . .
H53 H 0.161455 1.013161 1.027204 0.127 Uiso 1 1 calc R U . . .
C54 C 0.0744(5) 1.0930(7) 0.9528(5) 0.116(4) Uani 1 1 d . . . . .
H54 H 0.004193 1.120884 0.989675 0.139 Uiso 1 1 calc R U . . .
C55 C 0.0832(5) 1.1168(6) 0.8758(4) 0.078(2) Uani 1 1 d . . . . .
H55 H 0.018690 1.160153 0.860185 0.093 Uiso 1 1 calc R U . . .
C56 C 0.1851(4) 1.0777(4) 0.8228(3) 0.0499(13) Uani 1 1 d . . . . .
C57 C 0.2844(4) 1.0079(4) 0.8434(3) 0.0424(12) Uani 1 1 d . . . . .
C58 C 0.1089(5) 1.1582(5) 0.7201(4) 0.0724(19) Uani 1 1 d . . . . .
H58A H 0.132957 1.165993 0.664709 0.109 Uiso 1 1 calc R U . . .
H58B H 0.057358 1.122902 0.737729 0.109 Uiso 1 1 calc R U . . .
H58C H 0.071298 1.227991 0.739482 0.109 Uiso 1 1 calc R U . . .
C59 C 0.6315(6) 0.7644(7) 1.1296(4) 0.095(3) Uani 1 1 d . . . . .
H59A H 0.554711 0.807862 1.156483 0.143 Uiso 1 1 calc R U . . .
H59B H 0.653212 0.692875 1.154931 0.143 Uiso 1 1 calc R U . . .
H59C H 0.681141 0.795389 1.129738 0.143 Uiso 1 1 calc R U . . .
C61 C 0.9673(4) 0.4151(5) 0.8462(3) 0.0526(14) Uani 1 1 d . . . . .
H61A H 1.023830 0.426721 0.800888 0.079 Uiso 1 1 calc R U . . .
H61B H 0.932639 0.474557 0.877435 0.079 Uiso 1 1 calc R U . . .
H61C H 1.002413 0.349749 0.875191 0.079 Uiso 1 1 calc R U . . .
C62 C 0.6585(5) 0.3560(5) 0.6383(4) 0.0635(17) Uani 1 1 d . . . . .
H62A H 0.702984 0.282034 0.627369 0.095 Uiso 1 1 calc R U . . .
H62B H 0.580170 0.373342 0.645145 0.095 Uiso 1 1 calc R U . . .
H62C H 0.684747 0.401584 0.596119 0.095 Uiso 1 1 calc R U . . .
N1 N 0.4672(3) 0.8701(3) 0.9129(2) 0.0371(9) Uani 1 1 d . . . . .
N2 N 0.4775(3) 0.4869(3) 0.8376(2) 0.0320(8) Uani 1 1 d . . . . .
N3 N 0.9763(3) 0.4992(3) 0.6436(2) 0.0303(8) Uani 1 1 d . . . . .
N5 N 0.5880(3) 0.8185(3) 0.5465(2) 0.0313(8) Uani 1 1 d . . . . .
O1 O 0.8890(3) 0.1727(3) 0.6547(2) 0.0503(9) Uani 1 1 d . . . . .
O2 O 0.8742(2) 0.3515(2) 0.68361(17) 0.0339(7) Uani 1 1 d . . . . .
O3 O 0.8248(2) 0.6218(2) 0.75006(18) 0.0354(7) Uani 1 1 d . . . . .
H3 H 0.774607 0.669914 0.777399 0.053 Uiso 1 1 calc R U . . .
O4 O 0.6615(2) 0.7558(3) 0.82489(17) 0.0409(8) Uani 1 1 d . . . . .
O5 O 0.3757(2) 0.9695(3) 0.78922(18) 0.0396(8) Uani 1 1 d . . . . .
O6 O 0.5851(3) 0.9819(3) 0.76683(19) 0.0477(9) Uani 1 1 d . . . . .
O7 O 0.5843(2) 0.8549(2) 0.68808(16) 0.0336(7) Uani 1 1 d . . . . .
O8 O 0.4689(3) 0.7043(2) 0.60807(16) 0.0342(7) Uani 1 1 d . . . . .
H8 H 0.463464 0.647489 0.629668 0.051 Uiso 1 1 calc R U . . .
O9 O 0.4661(2) 0.5520(2) 0.69645(16) 0.0319(7) Uani 1 1 d . . . . .
O10 O 0.6963(2) 0.4850(2) 0.79544(16) 0.0310(7) Uani 1 1 d . . . . .
O11 O 0.8847(2) 0.4067(3) 0.82461(17) 0.0376(7) Uani 1 1 d . . . . .
O12 O 0.2032(3) 1.0966(3) 0.7467(2) 0.0538(10) Uani 1 1 d . . . . .
O14 O 0.6695(3) 0.3724(3) 0.70624(19) 0.0384(8) Uani 1 1 d . . . . .
C64 C 0.1783(7) 0.8639(8) 0.7206(6) 0.107(3) Uani 1 1 d D U . . .
H64A H 0.159598 0.857944 0.775841 0.160 Uiso 1 1 calc R U . . .
H64B H 0.190694 0.797904 0.704065 0.160 Uiso 1 1 calc R U . . .
H64C H 0.116900 0.922208 0.704580 0.160 Uiso 1 1 calc R U . . .
C63 C 0.2850(9) 0.8853(10) 0.6850(7) 0.175(6) Uani 1 1 d D U . . .
N4 N 0.3753(3) 0.9089(3) 0.6654(2) 0.0315(8) Uani 1 1 d D U . . .
O15 O 0.2086(8) 0.8418(6) 1.1671(5) 0.154(3) Uani 1 1 d D . . . .
C65 C 0.3139(8) 0.8066(7) 1.1819(5) 0.096(3) Uani 1 1 d D . . . .
H14 H 0.734(5) 0.366(5) 0.696(4) 0.07(2) Uiso 1 1 d . . . . .

loop_
_atom_site_aniso_label
_atom_site_aniso_U_11
_atom_site_aniso_U_22
_atom_site_aniso_U_33
_atom_site_aniso_U_23
_atom_site_aniso_U_13
_atom_site_aniso_U_12
Ni1 0.0229(3) 0.0327(3) 0.0291(3) 0.0019(2) -0.0067(2) -0.0113(2)
Ni2 0.0248(3) 0.0362(3) 0.0255(3) 0.0060(2) -0.0084(2) -0.0141(2)
Ni3 0.0365(3) 0.0372(3) 0.0241(3) 0.0033(2) -0.0115(2) -0.0171(3)
Ni4 0.0284(3) 0.0377(3) 0.0274(3) -0.0004(2) -0.0121(2) -0.0083(2)
Cl1 0.0288(5) 0.0399(6) 0.0280(5) 0.0085(4) -0.0093(4) -0.0163(5)
Cl2 0.0354(6) 0.0401(6) 0.0274(5) 0.0031(4) -0.0098(4) -0.0168(5)
C1 0.030(2) 0.035(2) 0.034(2) 0.0055(19) -0.0136(19) -0.0153(19)
C2 0.032(2) 0.045(3) 0.035(3) 0.005(2) -0.011(2) -0.019(2)
C3 0.044(3) 0.050(3) 0.041(3) 0.013(2) -0.022(2) -0.029(2)
C4 0.056(3) 0.042(3) 0.054(3) 0.012(2) -0.028(3) -0.028(3)
C5 0.035(3) 0.038(3) 0.051(3) -0.002(2) -0.014(2) -0.012(2)
C6 0.031(2) 0.034(2) 0.037(3) 0.006(2) -0.015(2) -0.0138(19)
C7 0.023(2) 0.037(2) 0.031(2) 0.007(2) -0.0085(18) -0.0119(19)
C8 0.026(2) 0.031(2) 0.029(2) 0.0036(18) -0.0126(18) -0.0028(18)
C9 0.025(2) 0.032(2) 0.031(2) 0.0024(19) -0.0142(19) -0.0049(18)
C10 0.029(2) 0.036(3) 0.044(3) 0.002(2) -0.015(2) -0.009(2)
C11 0.039(3) 0.036(3) 0.051(3) -0.010(2) -0.021(2) -0.005(2)
C12 0.037(3) 0.049(3) 0.039(3) -0.010(2) -0.013(2) -0.006(2)
C13 0.032(2) 0.042(3) 0.035(3) 0.001(2) -0.011(2) -0.006(2)
C14 0.063(4) 0.077(4) 0.050(3) 0.014(3) -0.018(3) -0.050(3)
C15 0.070(4) 0.055(4) 0.092(5) -0.009(3) -0.005(4) -0.034(3)
C16 0.028(2) 0.033(2) 0.026(2) 0.0021(18) -0.0072(18) -0.0110(18)
C17 0.027(2) 0.035(2) 0.034(2) 0.0018(19) -0.0101(19) -0.0091(19)
C18 0.035(2) 0.051(3) 0.036(3) 0.009(2) -0.019(2) -0.013(2)
C19 0.047(3) 0.063(4) 0.033(3) 0.016(2) -0.018(2) -0.023(3)
C20 0.038(3) 0.055(3) 0.031(3) 0.014(2) -0.012(2) -0.022(2)
C21 0.032(2) 0.042(3) 0.030(2) 0.006(2) -0.0100(19) -0.015(2)
C22 0.031(2) 0.039(3) 0.029(2) 0.007(2) -0.0066(19) -0.016(2)
C23 0.028(2) 0.037(2) 0.032(2) 0.0076(19) -0.0108(18) -0.0192(19)
C24 0.029(2) 0.031(2) 0.034(2) 0.0001(19) -0.0092(19) -0.0153(19)
C25 0.033(2) 0.046(3) 0.036(3) 0.004(2) -0.014(2) -0.019(2)
C26 0.031(2) 0.057(3) 0.046(3) 0.008(2) -0.018(2) -0.021(2)
C27 0.031(2) 0.058(3) 0.043(3) 0.007(2) -0.011(2) -0.023(2)
C28 0.036(2) 0.054(3) 0.031(2) 0.008(2) -0.009(2) -0.026(2)
C29 0.039(3) 0.121(6) 0.050(4) 0.014(4) -0.009(3) -0.043(4)
C30 0.044(3) 0.041(3) 0.037(3) 0.002(2) -0.017(2) -0.019(2)
C31 0.055(3) 0.049(3) 0.055(3) 0.000(3) -0.023(3) -0.027(3)
C32 0.058(3) 0.041(3) 0.053(3) 0.010(2) -0.023(3) -0.027(3)
C33 0.046(3) 0.039(3) 0.040(3) 0.010(2) -0.019(2) -0.020(2)
C34 0.034(2) 0.032(2) 0.034(2) 0.0020(19) -0.0130(19) -0.0104(19)
C35 0.029(2) 0.031(2) 0.035(2) 0.0024(19) -0.0135(19) -0.0085(19)
C36 0.032(2) 0.039(3) 0.028(2) 0.005(2) -0.0119(19) -0.011(2)
C37 0.048(3) 0.048(3) 0.028(2) 0.006(2) -0.013(2) -0.026(2)
C38 0.060(3) 0.056(3) 0.029(3) 0.001(2) -0.016(2) -0.026(3)
C39 0.060(3) 0.050(3) 0.037(3) -0.003(2) -0.021(2) -0.026(3)
C40 0.052(3) 0.043(3) 0.037(3) 0.004(2) -0.018(2) -0.026(2)
C41 0.035(2) 0.038(3) 0.026(2) 0.0042(19) -0.0133(19) -0.014(2)
C42 0.036(2) 0.037(2) 0.026(2) 0.0039(19) -0.0146(19) -0.014(2)
C43 0.099(5) 0.092(5) 0.031(3) -0.010(3) -0.006(3) -0.057(4)
C44 0.074(4) 0.067(4) 0.055(4) -0.005(3) -0.032(3) -0.035(3)
C45 0.038(2) 0.045(3) 0.031(2) -0.001(2) -0.016(2) -0.009(2)
C46 0.032(2) 0.041(3) 0.035(3) -0.002(2) -0.016(2) -0.008(2)
C47 0.040(3) 0.056(3) 0.041(3) -0.004(2) -0.021(2) -0.003(2)
C48 0.049(3) 0.067(4) 0.050(3) -0.002(3) -0.030(3) -0.005(3)
C49 0.062(4) 0.079(4) 0.041(3) -0.006(3) -0.029(3) -0.010(3)
C50 0.050(3) 0.067(4) 0.033(3) -0.008(3) -0.018(2) -0.005(3)
C51 0.044(3) 0.065(4) 0.035(3) -0.001(3) -0.013(2) 0.002(3)
C52 0.035(3) 0.065(4) 0.052(3) 0.000(3) -0.013(2) 0.003(3)
C53 0.049(4) 0.131(7) 0.056(4) 0.006(4) -0.005(3) 0.020(4)
C54 0.036(3) 0.138(8) 0.083(6) 0.007(5) 0.000(4) 0.022(4)
C55 0.045(3) 0.078(5) 0.079(5) -0.001(4) -0.026(3) 0.006(3)
C56 0.038(3) 0.039(3) 0.062(4) -0.002(3) -0.022(3) -0.002(2)
C57 0.035(3) 0.038(3) 0.049(3) 0.002(2) -0.021(2) -0.007(2)
C58 0.057(4) 0.067(4) 0.090(5) 0.000(4) -0.052(4) -0.001(3)
C59 0.092(5) 0.124(7) 0.051(4) -0.017(4) -0.048(4) -0.002(5)
C61 0.041(3) 0.077(4) 0.051(3) 0.006(3) -0.024(2) -0.030(3)
C62 0.062(4) 0.053(4) 0.081(4) -0.021(3) -0.037(3) -0.008(3)
N1 0.0284(19) 0.042(2) 0.033(2) -0.0026(17) -0.0123(16) -0.0059(17)
N2 0.0266(18) 0.040(2) 0.029(2) 0.0060(16) -0.0099(15) -0.0158(16)
N3 0.0246(18) 0.032(2) 0.029(2) 0.0033(16) -0.0087(15) -0.0092(15)
N5 0.036(2) 0.035(2) 0.0252(19) 0.0043(16) -0.0134(16) -0.0155(17)
O1 0.046(2) 0.039(2) 0.064(2) -0.0049(17) -0.0085(18) -0.0210(16)
O2 0.0294(15) 0.0352(17) 0.0343(17) -0.0005(13) -0.0068(13) -0.0138(13)
O3 0.0257(15) 0.0366(18) 0.0393(18) -0.0090(14) -0.0017(13) -0.0118(14)
O4 0.0296(16) 0.050(2) 0.0316(17) -0.0067(15) -0.0131(13) -0.0016(14)
O5 0.0307(17) 0.0430(19) 0.0372(18) -0.0035(15) -0.0147(14) -0.0044(14)
O6 0.062(2) 0.061(2) 0.0355(19) 0.0027(16) -0.0203(17) -0.0367(19)
O7 0.0395(17) 0.0378(17) 0.0247(15) 0.0043(13) -0.0109(13) -0.0187(14)
O8 0.0388(17) 0.0414(18) 0.0264(16) 0.0039(13) -0.0102(13) -0.0222(15)
O9 0.0274(15) 0.0395(17) 0.0280(16) 0.0051(13) -0.0083(12) -0.0165(13)
O10 0.0244(14) 0.0401(17) 0.0253(15) 0.0069(13) -0.0082(12) -0.0139(13)
O11 0.0283(16) 0.051(2) 0.0330(17) 0.0067(15) -0.0120(13) -0.0175(14)
O12 0.046(2) 0.052(2) 0.060(2) -0.0017(18) -0.0361(19) -0.0015(17)
O14 0.0321(18) 0.0415(19) 0.043(2) -0.0012(15) -0.0124(15) -0.0158(15)
C64 0.094(6) 0.128(7) 0.133(8) -0.041(6) -0.009(5) -0.078(6)
C63 0.176(10) 0.143(9) 0.116(8) -0.024(7) -0.051(8) 0.025(9)
N4 0.0235(18) 0.036(2) 0.030(2) -0.0038(16) -0.0157(16) -0.0015(16)
O15 0.218(9) 0.107(5) 0.142(7) 0.003(5) -0.085(7) -0.050(6)
C65 0.114(7) 0.080(5) 0.099(6) -0.006(5) -0.008(5) -0.061(5)

loop_
_atom_type_symbol
_atom_type_description
_atom_type_scat_dispersion_real
_atom_type_scat_dispersion_imag
_atom_type_scat_source
C C 0.0033 0.0016 'International Tables Vol C Tables 4.2.6.8 and 6.1.1.4'
H H 0.0000 0.0000 'International Tables Vol C Tables 4.2.6.8 and 6.1.1.4'
N N 0.0061 0.0033 'International Tables Vol C Tables 4.2.6.8 and 6.1.1.4'
O O 0.0106 0.0060 'International Tables Vol C Tables 4.2.6.8 and 6.1.1.4'
Ni Ni 0.3393 1.1124 'International Tables Vol C Tables 4.2.6.8 and 6.1.1.4'
Cl Cl 0.1484 0.1585 'International Tables Vol C Tables 4.2.6.8 and 6.1.1.4'

loop_
_geom_angle_atom_site_label_1
_geom_angle_atom_site_label_2
_geom_angle_atom_site_label_3
_geom_angle
_geom_angle_site_symmetry_1
_geom_angle_site_symmetry_3
_geom_angle_publ_flag
O2 Ni1 O10 91.09(13) . . ?
O2 Ni1 N3 91.38(14) . . ?
O10 Ni1 N3 177.52(14) . . ?
O2 Ni1 O3 171.25(12) . . ?
O10 Ni1 O3 96.37(13) . . ?
N3 Ni1 O3 81.15(14) . . ?
O2 Ni1 O11 90.97(13) . . ?
O10 Ni1 O11 74.68(12) . . ?
N3 Ni1 O11 105.22(13) . . ?
O3 Ni1 O11 86.63(13) . . ?
O2 Ni1 Cl1 92.59(10) . . ?
O10 Ni1 Cl1 80.71(9) . . ?
N3 Ni1 Cl1 99.23(11) . . ?
O3 Ni1 Cl1 93.11(10) . . ?
O11 Ni1 Cl1 155.19(8) . . ?
O10 Ni2 N2 93.03(14) . . ?
O10 Ni2 O9 174.74(12) . . ?
N2 Ni2 O9 83.43(14) . . ?
O10 Ni2 O14 87.07(13) . . ?
N2 Ni2 O14 95.84(15) . . ?
O9 Ni2 O14 89.42(13) . . ?
O10 Ni2 Cl1 84.66(9) . . ?
N2 Ni2 Cl1 171.86(12) . . ?
O9 Ni2 Cl1 99.38(9) . . ?
O14 Ni2 Cl1 91.85(11) . . ?
O10 Ni2 Cl2 96.11(10) . . ?
N2 Ni2 Cl2 84.95(12) . . ?
O9 Ni2 Cl2 87.47(10) . . ?
O14 Ni2 Cl2 176.69(10) . . ?
Cl1 Ni2 Cl2 87.54(6) . . ?
O7 Ni3 N5 91.61(14) . . ?
O7 Ni3 O8 173.21(12) . . ?
N5 Ni3 O8 81.64(14) . . ?
O7 Ni3 N4 90.11(15) . . ?
N5 Ni3 N4 93.17(15) . . ?
O8 Ni3 N4 89.56(14) . . ?
O7 Ni3 Cl2 85.67(10) . . ?
N5 Ni3 Cl2 173.32(11) . . ?
O8 Ni3 Cl2 101.12(9) . . ?
N4 Ni3 Cl2 92.94(11) . . ?
O7 Ni3 Cl1 97.37(10) . . ?
N5 Ni3 Cl1 88.83(11) . . ?
O8 Ni3 Cl1 83.28(10) . . ?
N4 Ni3 Cl1 172.21(11) . . ?
Cl2 Ni3 Cl1 85.47(5) . . ?
O5 Ni4 N1 92.18(14) . . ?
O5 Ni4 O7 90.72(13) . . ?
N1 Ni4 O7 174.28(14) . . ?
O5 Ni4 O4 173.23(13) . . ?
N1 Ni4 O4 81.45(14) . . ?
O7 Ni4 O4 95.44(13) . . ?
O5 Ni4 O6 88.54(15) . . ?
N1 Ni4 O6 98.30(15) . . ?
O7 Ni4 O6 76.84(13) . . ?
O4 Ni4 O6 90.12(15) . . ?
O5 Ni4 Cl2 90.71(11) . . ?
N1 Ni4 Cl2 103.89(12) . . ?
O7 Ni4 Cl2 80.99(10) . . ?
O4 Ni4 Cl2 93.02(11) . . ?
O6 Ni4 Cl2 157.81(10) . . ?
Ni2 Cl1 Ni1 82.04(6) . . ?
Ni2 Cl1 Ni3 85.31(5) . . ?
Ni1 Cl1 Ni3 133.17(6) . . ?
Ni3 Cl2 Ni4 81.48(5) . . ?
Ni3 Cl2 Ni2 87.54(6) . . ?
Ni4 Cl2 Ni2 135.01(6) . . ?
C2 C1 C6 119.6(4) . . ?
C2 C1 N3 126.0(4) . . ?
C6 C1 N3 114.4(4) . . ?
C3 C2 C1 121.5(5) . . ?
C3 C2 H2 119.3 . . ?
C1 C2 H2 119.3 . . ?
C2 C3 C4 118.2(4) . . ?
C2 C3 C14 121.2(5) . . ?
C4 C3 C14 120.6(5) . . ?
C5 C4 C3 121.2(5) . . ?
C5 C4 H4 119.4 . . ?
C3 C4 H4 119.4 . . ?
C4 C5 C6 120.3(5) . . ?
C4 C5 H5 119.9 . . ?
C6 C5 H5 119.9 . . ?
O3 C6 C5 123.1(4) . . ?
O3 C6 C1 117.7(4) . . ?
C5 C6 C1 119.2(4) . . ?
N3 C7 C8 127.0(4) . . ?
N3 C7 H7 116.5 . . ?
C8 C7 H7 116.5 . . ?
C9 C8 C13 120.2(4) . . ?
C9 C8 C7 123.8(4) . . ?
C13 C8 C7 115.9(4) . . ?
O2 C9 C8 124.7(4) . . ?
O2 C9 C10 118.9(4) . . ?
C8 C9 C10 116.4(4) . . ?
O1 C10 C11 124.1(5) . . ?
O1 C10 C9 113.9(4) . . ?
C11 C10 C9 122.0(4) . . ?
C10 C11 C12 120.8(5) . . ?
C10 C11 H11 119.6 . . ?
C12 C11 H11 119.6 . . ?
C13 C12 C11 119.3(5) . . ?
C13 C12 H12 120.3 . . ?
C11 C12 H12 120.3 . . ?
C12 C13 C8 121.2(5) . . ?
C12 C13 H13 119.4 . . ?
C8 C13 H13 119.4 . . ?
C3 C14 H14A 109.5 . . ?
C3 C14 H14B 109.5 . . ?
H14A C14 H14B 109.5 . . ?
C3 C14 H14C 109.5 . . ?
H14A C14 H14C 109.5 . . ?
H14B C14 H14C 109.5 . . ?
O1 C15 H15A 109.5 . . ?
O1 C15 H15B 109.5 . . ?
H15A C15 H15B 109.5 . . ?
O1 C15 H15C 109.5 . . ?
H15A C15 H15C 109.5 . . ?
H15B C15 H15C 109.5 . . ?
O10 C16 C21 124.4(4) . . ?
O10 C16 C17 117.4(4) . . ?
C21 C16 C17 118.2(4) . . ?
C18 C17 O11 124.4(4) . . ?
C18 C17 C16 122.1(4) . . ?
O11 C17 C16 113.5(4) . . ?
C17 C18 C19 119.6(4) . . ?
C17 C18 H18 120.2 . . ?
C19 C18 H18 120.2 . . ?
C20 C19 C18 119.9(4) . . ?
C20 C19 H19 120.0 . . ?
C18 C19 H19 120.0 . . ?
C19 C20 C21 122.0(4) . . ?
C19 C20 H20 119.0 . . ?
C21 C20 H20 119.0 . . ?
C16 C21 C20 118.2(4) . . ?
C16 C21 C22 124.5(4) . . ?
C20 C21 C22 117.3(4) . . ?
N2 C22 C21 125.9(4) . . ?
N2 C22 H22 117.1 . . ?
C21 C22 H22 117.1 . . ?
C28 C23 C24 119.7(4) . . ?
C28 C23 N2 125.2(4) . . ?
C24 C23 N2 115.0(4) . . ?
O9 C24 C25 122.0(4) . . ?
O9 C24 C23 119.3(4) . . ?
C25 C24 C23 118.7(4) . . ?
C26 C25 C24 120.6(4) . . ?
C26 C25 H25 119.7 . . ?
C24 C25 H25 119.7 . . ?
C25 C26 C27 121.7(4) . . ?
C25 C26 H26 119.2 . . ?
C27 C26 H26 119.2 . . ?
C26 C27 C28 118.3(4) . . ?
C26 C27 C29 120.9(4) . . ?
C28 C27 C29 120.8(5) . . ?
C27 C28 C23 121.0(4) . . ?
C27 C28 H28 119.5 . . ?
C23 C28 H28 119.5 . . ?
C27 C29 H29A 109.5 . . ?
C27 C29 H29B 109.5 . . ?
H29A C29 H29B 109.5 . . ?
C27 C29 H29C 109.5 . . ?
H29A C29 H29C 109.5 . . ?
H29B C29 H29C 109.5 . . ?
C31 C30 O6 124.0(5) . . ?
C31 C30 C35 122.3(5) . . ?
O6 C30 C35 113.7(4) . . ?
C30 C31 C32 119.9(5) . . ?
C30 C31 H31 120.0 . . ?
C32 C31 H31 120.0 . . ?
C33 C32 C31 119.7(5) . . ?
C33 C32 H32 120.1 . . ?
C31 C32 H32 120.1 . . ?
C32 C33 C34 121.5(5) . . ?
C32 C33 H33 119.2 . . ?
C34 C33 H33 119.2 . . ?
C33 C34 C35 118.7(4) . . ?
C33 C34 C36 117.4(4) . . ?
C35 C34 C36 123.9(4) . . ?
O7 C35 C30 118.1(4) . . ?
O7 C35 C34 124.1(4) . . ?
C30 C35 C34 117.8(4) . . ?
N5 C36 C34 124.9(4) . . ?
N5 C36 H36 117.5 . . ?
C34 C36 H36 117.5 . . ?
C38 C37 C42 121.1(5) . . ?
C38 C37 H37 119.4 . . ?
C42 C37 H37 119.4 . . ?
C37 C38 C39 118.2(5) . . ?
C37 C38 C43 120.4(5) . . ?
C39 C38 C43 121.4(5) . . ?
C40 C39 C38 121.6(5) . . ?
C40 C39 H39 119.2 . . ?
C38 C39 H39 119.2 . . ?
C41 C40 C39 119.8(5) . . ?
C41 C40 H40 120.1 . . ?
C39 C40 H40 120.1 . . ?
C40 C41 O8 123.1(4) . . ?
C40 C41 C42 119.8(4) . . ?
O8 C41 C42 117.1(4) . . ?
C37 C42 C41 119.5(4) . . ?
C37 C42 N5 125.5(4) . . ?
C41 C42 N5 115.0(4) . . ?
C38 C43 H43A 109.5 . . ?
C38 C43 H43B 109.5 . . ?
H43A C43 H43B 109.5 . . ?
C38 C43 H43C 109.5 . . ?
H43A C43 H43C 109.5 . . ?
H43B C43 H43C 109.5 . . ?
O6 C44 H44A 109.5 . . ?
O6 C44 H44B 109.5 . . ?
H44A C44 H44B 109.5 . . ?
O6 C44 H44C 109.5 . . ?
H44A C44 H44C 109.5 . . ?
H44B C44 H44C 109.5 . . ?
C50 C45 C46 120.2(4) . . ?
C50 C45 N1 125.3(4) . . ?
C46 C45 N1 114.4(4) . . ?
O4 C46 C47 122.9(4) . . ?
O4 C46 C45 118.0(4) . . ?
C47 C46 C45 119.1(4) . . ?
C48 C47 C46 119.6(5) . . ?
C48 C47 H47 120.2 . . ?
C46 C47 H47 120.2 . . ?
C47 C48 C49 122.8(5) . . ?
C47 C48 H48 118.6 . . ?
C49 C48 H48 118.6 . . ?
C48 C49 C50 117.9(5) . . ?
C48 C49 C59 121.6(5) . . ?
C50 C49 C59 120.6(6) . . ?
C49 C50 C45 120.5(5) . . ?
C49 C50 H50 119.8 . . ?
C45 C50 H50 119.8 . . ?
N1 C51 C52 126.2(5) . . ?
N1 C51 H51 116.9 . . ?
C52 C51 H51 116.9 . . ?
C53 C52 C57 119.8(5) . . ?
C53 C52 C51 116.8(5) . . ?
C57 C52 C51 123.4(5) . . ?
C54 C53 C52 121.9(7) . . ?
C54 C53 H53 119.1 . . ?
C52 C53 H53 119.1 . . ?
C53 C54 C55 119.5(6) . . ?
C53 C54 H54 120.3 . . ?
C55 C54 H54 120.3 . . ?
C56 C55 C54 120.1(6) . . ?
C56 C55 H55 120.0 . . ?
C54 C55 H55 120.0 . . ?
O12 C56 C55 124.9(5) . . ?
O12 C56 C57 113.0(4) . . ?
C55 C56 C57 122.1(5) . . ?
O5 C57 C52 125.7(4) . . ?
O5 C57 C56 117.7(5) . . ?
C52 C57 C56 116.6(5) . . ?
O12 C58 H58A 109.5 . . ?
O12 C58 H58B 109.5 . . ?
H58A C58 H58B 109.5 . . ?
O12 C58 H58C 109.5 . . ?
H58A C58 H58C 109.5 . . ?
H58B C58 H58C 109.5 . . ?
C49 C59 H59A 109.5 . . ?
C49 C59 H59B 109.5 . . ?
H59A C59 H59B 109.5 . . ?
C49 C59 H59C 109.5 . . ?
H59A C59 H59C 109.5 . . ?
H59B C59 H59C 109.5 . . ?
O11 C61 H61A 109.5 . . ?
O11 C61 H61B 109.5 . . ?
H61A C61 H61B 109.5 . . ?
O11 C61 H61C 109.5 . . ?
H61A C61 H61C 109.5 . . ?
H61B C61 H61C 109.5 . . ?
O14 C62 H62A 109.5 . . ?
O14 C62 H62B 109.5 . . ?
H62A C62 H62B 109.5 . . ?
O14 C62 H62C 109.5 . . ?
H62A C62 H62C 109.5 . . ?
H62B C62 H62C 109.5 . . ?
C51 N1 C45 122.5(4) . . ?
C51 N1 Ni4 125.0(3) . . ?
C45 N1 Ni4 112.5(3) . . ?
C22 N2 C23 124.8(4) . . ?
C22 N2 Ni2 125.0(3) . . ?
C23 N2 Ni2 110.1(3) . . ?
C7 N3 C1 121.4(4) . . ?
C7 N3 Ni1 124.7(3) . . ?
C1 N3 Ni1 113.0(3) . . ?
C36 N5 C42 123.7(4) . . ?
C36 N5 Ni3 124.7(3) . . ?
C42 N5 Ni3 111.4(3) . . ?
C10 O1 C15 117.2(4) . . ?
C9 O2 Ni1 126.4(3) . . ?
C6 O3 Ni1 113.6(3) . . ?
C6 O3 H3 109.5 . . ?
Ni1 O3 H3 135.5 . . ?
C46 O4 Ni4 113.0(3) . . ?
C57 O5 Ni4 126.3(3) . . ?
C30 O6 C44 118.0(4) . . ?
C30 O6 Ni4 110.9(3) . . ?
C44 O6 Ni4 127.0(3) . . ?
C35 O7 Ni3 123.7(3) . . ?
C35 O7 Ni4 116.1(3) . . ?
Ni3 O7 Ni4 108.60(14) . . ?
C41 O8 Ni3 109.9(3) . . ?
C41 O8 H8 109.5 . . ?
Ni3 O8 H8 118.8 . . ?
C24 O9 Ni2 109.8(3) . . ?
C16 O10 Ni2 125.7(3) . . ?
C16 O10 Ni1 121.3(3) . . ?
Ni2 O10 Ni1 109.32(14) . . ?
C17 O11 C61 117.6(4) . . ?
C17 O11 Ni1 112.3(2) . . ?
C61 O11 Ni1 123.8(3) . . ?
C56 O12 C58 117.5(5) . . ?
C62 O14 Ni2 118.4(3) . . ?
C62 O14 H14 107(4) . . ?
Ni2 O14 H14 100(4) . . ?
C63 C64 H64A 109.5 . . ?
C63 C64 H64B 109.5 . . ?
H64A C64 H64B 109.5 . . ?
C63 C64 H64C 109.5 . . ?
H64A C64 H64C 109.5 . . ?
H64B C64 H64C 109.5 . . ?
N4 C63 C64 170.4(11) . . ?
C63 N4 Ni3 113.8(6) . . ?

loop_
_geom_bond_atom_site_label_1
_geom_bond_atom_site_label_2
_geom_bond_distance
_geom_bond_site_symmetry_2
_geom_bond_publ_flag
Ni1 O2 1.997(3) . ?
Ni1 O10 2.008(3) . ?
Ni1 N3 2.010(4) . ?
Ni1 O3 2.024(3) . ?
Ni1 O11 2.251(3) . ?
Ni1 Cl1 2.5264(16) . ?
Ni2 O10 1.964(3) . ?
Ni2 N2 2.001(4) . ?
Ni2 O9 2.012(3) . ?
Ni2 O14 2.101(4) . ?
Ni2 Cl1 2.4085(15) . ?
Ni2 Cl2 2.6088(19) . ?
Ni3 O7 1.962(3) . ?
Ni3 N5 1.997(4) . ?
Ni3 O8 2.037(3) . ?
Ni3 N4 2.075(4) . ?
Ni3 Cl2 2.4042(17) . ?
Ni3 Cl1 2.7042(17) . ?
Ni4 O5 1.977(3) . ?
Ni4 N1 2.004(4) . ?
Ni4 O7 2.015(3) . ?
Ni4 O4 2.024(3) . ?
Ni4 O6 2.173(4) . ?
Ni4 Cl2 2.5423(17) . ?
C1 C2 1.396(6) . ?
C1 C6 1.399(6) . ?
C1 N3 1.430(6) . ?
C2 C3 1.375(7) . ?
C2 H2 0.9500 . ?
C3 C4 1.400(8) . ?
C3 C14 1.522(7) . ?
C4 C5 1.380(7) . ?
C4 H4 0.9500 . ?
C5 C6 1.390(7) . ?
C5 H5 0.9500 . ?
C6 O3 1.357(5) . ?
C7 N3 1.283(6) . ?
C7 C8 1.438(7) . ?
C7 H7 0.9500 . ?
C8 C9 1.415(6) . ?
C8 C13 1.431(6) . ?
C9 O2 1.317(5) . ?
C9 C10 1.428(7) . ?
C10 O1 1.377(6) . ?
C10 C11 1.385(7) . ?
C11 C12 1.392(7) . ?
C11 H11 0.9500 . ?
C12 C13 1.369(7) . ?
C12 H12 0.9500 . ?
C13 H13 0.9500 . ?
C14 H14A 0.9800 . ?
C14 H14B 0.9800 . ?
C14 H14C 0.9800 . ?
C15 O1 1.422(7) . ?
C15 H15A 0.9800 . ?
C15 H15B 0.9800 . ?
C15 H15C 0.9800 . ?
C16 O10 1.325(5) . ?
C16 C21 1.416(6) . ?
C16 C17 1.419(6) . ?
C17 C18 1.372(6) . ?
C17 O11 1.398(5) . ?
C18 C19 1.397(7) . ?
C18 H18 0.9500 . ?
C19 C20 1.370(7) . ?
C19 H19 0.9500 . ?
C20 C21 1.418(6) . ?
C20 H20 0.9500 . ?
C21 C22 1.448(6) . ?
C22 N2 1.287(6) . ?
C22 H22 0.9500 . ?
C23 C28 1.399(6) . ?
C23 C24 1.406(6) . ?
C23 N2 1.418(5) . ?
C24 O9 1.355(5) . ?
C24 C25 1.395(6) . ?
C25 C26 1.375(7) . ?
C25 H25 0.9500 . ?
C26 C27 1.387(7) . ?
C26 H26 0.9500 . ?
C27 C28 1.390(6) . ?
C27 C29 1.512(7) . ?
C28 H28 0.9500 . ?
C29 H29A 0.9800 . ?
C29 H29B 0.9800 . ?
C29 H29C 0.9800 . ?
C30 C31 1.372(7) . ?
C30 O6 1.402(6) . ?
C30 C35 1.412(7) . ?
C31 C32 1.388(7) . ?
C31 H31 0.9500 . ?
C32 C33 1.379(7) . ?
C32 H32 0.9500 . ?
C33 C34 1.415(6) . ?
C33 H33 0.9500 . ?
C34 C35 1.419(6) . ?
C34 C36 1.456(7) . ?
C35 O7 1.331(5) . ?
C36 N5 1.289(6) . ?
C36 H36 0.9500 . ?
C37 C38 1.383(7) . ?
C37 C42 1.390(6) . ?
C37 H37 0.9500 . ?
C38 C39 1.393(7) . ?
C38 C43 1.519(7) . ?
C39 C40 1.388(7) . ?
C39 H39 0.9500 . ?
C40 C41 1.370(7) . ?
C40 H40 0.9500 . ?
C41 O8 1.378(5) . ?
C41 C42 1.409(6) . ?
C42 N5 1.417(6) . ?
C43 H43A 0.9800 . ?
C43 H43B 0.9800 . ?
C43 H43C 0.9800 . ?
C44 O6 1.418(6) . ?
C44 H44A 0.9800 . ?
C44 H44B 0.9800 . ?
C44 H44C 0.9800 . ?
C45 C50 1.402(7) . ?
C45 C46 1.405(6) . ?
C45 N1 1.426(6) . ?
C46 O4 1.345(5) . ?
C46 C47 1.391(6) . ?
C47 C48 1.381(7) . ?
C47 H47 0.9500 . ?
C48 C49 1.385(8) . ?
C48 H48 0.9500 . ?
C49 C50 1.399(8) . ?
C49 C59 1.528(8) . ?
C50 H50 0.9500 . ?
C51 N1 1.291(6) . ?
C51 C52 1.445(7) . ?
C51 H51 0.9500 . ?
C52 C53 1.409(8) . ?
C52 C57 1.418(8) . ?
C53 C54 1.374(9) . ?
C53 H53 0.9500 . ?
C54 C55 1.399(10) . ?
C54 H54 0.9500 . ?
C55 C56 1.373(8) . ?
C55 H55 0.9500 . ?
C56 O12 1.360(7) . ?
C56 C57 1.439(7) . ?
C57 O5 1.300(6) . ?
C58 O12 1.423(6) . ?
C58 H58A 0.9800 . ?
C58 H58B 0.9800 . ?
C58 H58C 0.9800 . ?
C59 H59A 0.9800 . ?
C59 H59B 0.9800 . ?
C59 H59C 0.9800 . ?
C61 O11 1.424(6) . ?
C61 H61A 0.9800 . ?
C61 H61B 0.9800 . ?
C61 H61C 0.9800 . ?
C62 O14 1.438(7) . ?
C62 H62A 0.9800 . ?
C62 H62B 0.9800 . ?
C62 H62C 0.9800 . ?
O3 H3 0.8400 . ?
O8 H8 0.8400 . ?
O14 H14 0.83(6) . ?
C64 C63 1.544(12) . ?
C64 H64A 0.9800 . ?
C64 H64B 0.9800 . ?
C64 H64C 0.9800 . ?
C63 N4 1.358(12) . ?
O15 C65 1.449(10) . ?

loop_
_geom_torsion_atom_site_label_1
_geom_torsion_atom_site_label_2
_geom_torsion_atom_site_label_3
_geom_torsion_atom_site_label_4
_geom_torsion
_geom_torsion_site_symmetry_1
_geom_torsion_site_symmetry_2
_geom_torsion_site_symmetry_3
_geom_torsion_site_symmetry_4
_geom_torsion_publ_flag
C6 C1 C2 C3 -1.7(7) . . . . ?
N3 C1 C2 C3 176.6(4) . . . . ?
C1 C2 C3 C4 1.0(7) . . . . ?
C1 C2 C3 C14 -176.6(4) . . . . ?
C2 C3 C4 C5 0.6(7) . . . . ?
C14 C3 C4 C5 178.2(5) . . . . ?
C3 C4 C5 C6 -1.4(7) . . . . ?
C4 C5 C6 O3 179.9(4) . . . . ?
C4 C5 C6 C1 0.6(7) . . . . ?
C2 C1 C6 O3 -178.4(4) . . . . ?
N3 C1 C6 O3 3.1(6) . . . . ?
C2 C1 C6 C5 1.0(6) . . . . ?
N3 C1 C6 C5 -177.6(4) . . . . ?
N3 C7 C8 C9 -0.6(7) . . . . ?
N3 C7 C8 C13 -179.0(4) . . . . ?
C13 C8 C9 O2 -178.7(4) . . . . ?
C7 C8 C9 O2 2.9(6) . . . . ?
C13 C8 C9 C10 3.7(6) . . . . ?
C7 C8 C9 C10 -174.7(4) . . . . ?
O2 C9 C10 O1 -2.6(6) . . . . ?
C8 C9 C10 O1 175.1(4) . . . . ?
O2 C9 C10 C11 178.4(4) . . . . ?
C8 C9 C10 C11 -3.8(6) . . . . ?
O1 C10 C11 C12 -177.6(4) . . . . ?
C9 C10 C11 C12 1.2(7) . . . . ?
C10 C11 C12 C13 1.7(7) . . . . ?
C11 C12 C13 C8 -1.8(7) . . . . ?
C9 C8 C13 C12 -1.0(6) . . . . ?
C7 C8 C13 C12 177.5(4) . . . . ?
O10 C16 C17 C18 177.1(4) . . . . ?
C21 C16 C17 C18 -2.0(7) . . . . ?
O10 C16 C17 O11 -5.1(6) . . . . ?
C21 C16 C17 O11 175.8(4) . . . . ?
O11 C17 C18 C19 -177.1(5) . . . . ?
C16 C17 C18 C19 0.4(8) . . . . ?
C17 C18 C19 C20 0.9(9) . . . . ?
C18 C19 C20 C21 -0.5(9) . . . . ?
O10 C16 C21 C20 -176.8(4) . . . . ?
C17 C16 C21 C20 2.3(7) . . . . ?
O10 C16 C21 C22 4.3(8) . . . . ?
C17 C16 C21 C22 -176.7(5) . . . . ?
C19 C20 C21 C16 -1.1(8) . . . . ?
C19 C20 C21 C22 177.9(5) . . . . ?
C16 C21 C22 N2 4.0(8) . . . . ?
C20 C21 C22 N2 -175.0(5) . . . . ?
C28 C23 C24 O9 177.3(4) . . . . ?
N2 C23 C24 O9 1.7(6) . . . . ?
C28 C23 C24 C25 -3.5(7) . . . . ?
N2 C23 C24 C25 -179.1(4) . . . . ?
O9 C24 C25 C26 -178.7(4) . . . . ?
C23 C24 C25 C26 2.1(7) . . . . ?
C24 C25 C26 C27 0.2(8) . . . . ?
C25 C26 C27 C28 -1.1(8) . . . . ?
C25 C26 C27 C29 176.2(6) . . . . ?
C26 C27 C28 C23 -0.3(8) . . . . ?
C29 C27 C28 C23 -177.7(5) . . . . ?
C24 C23 C28 C27 2.6(7) . . . . ?
N2 C23 C28 C27 177.8(5) . . . . ?
O6 C30 C31 C32 -178.4(5) . . . . ?
C35 C30 C31 C32 -1.0(8) . . . . ?
C30 C31 C32 C33 1.4(8) . . . . ?
C31 C32 C33 C34 -0.6(8) . . . . ?
C32 C33 C34 C35 -0.7(7) . . . . ?
C32 C33 C34 C36 -179.2(4) . . . . ?
C31 C30 C35 O7 178.3(4) . . . . ?
O6 C30 C35 O7 -4.1(6) . . . . ?
C31 C30 C35 C34 -0.2(7) . . . . ?
O6 C30 C35 C34 177.4(4) . . . . ?
C33 C34 C35 O7 -177.4(4) . . . . ?
C36 C34 C35 O7 1.0(7) . . . . ?
C33 C34 C35 C30 1.1(6) . . . . ?
C36 C34 C35 C30 179.5(4) . . . . ?
C33 C34 C36 N5 -174.6(4) . . . . ?
C35 C34 C36 N5 7.0(7) . . . . ?
C42 C37 C38 C39 -0.4(8) . . . . ?
C42 C37 C38 C43 -179.7(5) . . . . ?
C37 C38 C39 C40 -0.3(8) . . . . ?
C43 C38 C39 C40 179.1(5) . . . . ?
C38 C39 C40 C41 0.6(8) . . . . ?
C39 C40 C41 O8 178.0(4) . . . . ?
C39 C40 C41 C42 -0.3(7) . . . . ?
C38 C37 C42 C41 0.7(7) . . . . ?
C38 C37 C42 N5 176.9(5) . . . . ?
C40 C41 C42 C37 -0.3(7) . . . . ?
O8 C41 C42 C37 -178.7(4) . . . . ?
C40 C41 C42 N5 -176.9(4) . . . . ?
O8 C41 C42 N5 4.7(6) . . . . ?
C50 C45 C46 O4 -178.7(5) . . . . ?
N1 C45 C46 O4 -2.0(7) . . . . ?
C50 C45 C46 C47 -0.3(8) . . . . ?
N1 C45 C46 C47 176.4(5) . . . . ?
O4 C46 C47 C48 177.9(5) . . . . ?
C45 C46 C47 C48 -0.4(8) . . . . ?
C46 C47 C48 C49 0.6(10) . . . . ?
C47 C48 C49 C50 0.0(10) . . . . ?
C47 C48 C49 C59 -179.0(7) . . . . ?
C48 C49 C50 C45 -0.8(10) . . . . ?
C59 C49 C50 C45 178.3(7) . . . . ?
C46 C45 C50 C49 0.9(9) . . . . ?
N1 C45 C50 C49 -175.4(6) . . . . ?
N1 C51 C52 C53 175.9(7) . . . . ?
N1 C51 C52 C57 -4.9(11) . . . . ?
C57 C52 C53 C54 -0.4(14) . . . . ?
C51 C52 C53 C54 178.9(9) . . . . ?
C52 C53 C54 C55 -0.2(16) . . . . ?
C53 C54 C55 C56 -1.0(15) . . . . ?
C54 C55 C56 O12 -179.4(7) . . . . ?
C54 C55 C56 C57 2.9(11) . . . . ?
C53 C52 C57 O5 -176.9(7) . . . . ?
C51 C52 C57 O5 3.9(10) . . . . ?
C53 C52 C57 C56 2.1(10) . . . . ?
C51 C52 C57 C56 -177.1(6) . . . . ?
O12 C56 C57 O5 -2.3(7) . . . . ?
C55 C56 C57 O5 175.7(6) . . . . ?
O12 C56 C57 C52 178.7(5) . . . . ?
C55 C56 C57 C52 -3.4(9) . . . . ?
C52 C51 N1 C45 177.0(6) . . . . ?
C52 C51 N1 Ni4 -4.3(9) . . . . ?
C50 C45 N1 C51 -9.2(8) . . . . ?
C46 C45 N1 C51 174.3(5) . . . . ?
C50 C45 N1 Ni4 172.0(5) . . . . ?
C46 C45 N1 Ni4 -4.5(5) . . . . ?
C21 C22 N2 C23 -177.7(4) . . . . ?
C21 C22 N2 Ni2 -0.9(7) . . . . ?
C28 C23 N2 C22 11.7(8) . . . . ?
C24 C23 N2 C22 -172.9(4) . . . . ?
C28 C23 N2 Ni2 -165.5(4) . . . . ?
C24 C23 N2 Ni2 9.8(5) . . . . ?
C8 C7 N3 C1 -179.5(4) . . . . ?
C8 C7 N3 Ni1 -11.1(6) . . . . ?
C2 C1 N3 C7 -10.0(6) . . . . ?
C6 C1 N3 C7 168.4(4) . . . . ?
C2 C1 N3 Ni1 -179.7(4) . . . . ?
C6 C1 N3 Ni1 -1.2(5) . . . . ?
C34 C36 N5 C42 -176.8(4) . . . . ?
C34 C36 N5 Ni3 8.5(6) . . . . ?
C37 C42 N5 C36 20.9(7) . . . . ?
C41 C42 N5 C36 -162.8(4) . . . . ?
C37 C42 N5 Ni3 -163.8(4) . . . . ?
C41 C42 N5 Ni3 12.5(5) . . . . ?
C11 C10 O1 C15 8.4(7) . . . . ?
C9 C10 O1 C15 -170.5(5) . . . . ?
C8 C9 O2 Ni1 7.0(6) . . . . ?
C10 C9 O2 Ni1 -175.5(3) . . . . ?
C5 C6 O3 Ni1 177.3(4) . . . . ?
C1 C6 O3 Ni1 -3.4(5) . . . . ?
C47 C46 O4 Ni4 -170.9(4) . . . . ?
C45 C46 O4 Ni4 7.4(6) . . . . ?
C52 C57 O5 Ni4 6.1(8) . . . . ?
C56 C57 O5 Ni4 -172.8(4) . . . . ?
C31 C30 O6 C44 -34.9(7) . . . . ?
C35 C30 O6 C44 147.5(5) . . . . ?
C31 C30 O6 Ni4 166.2(4) . . . . ?
C35 C30 O6 Ni4 -11.4(5) . . . . ?
C30 C35 O7 Ni3 158.2(3) . . . . ?
C34 C35 O7 Ni3 -23.3(6) . . . . ?
C30 C35 O7 Ni4 19.3(5) . . . . ?
C34 C35 O7 Ni4 -162.3(3) . . . . ?
C40 C41 O8 Ni3 162.7(4) . . . . ?
C42 C41 O8 Ni3 -19.0(4) . . . . ?
C25 C24 O9 Ni2 168.6(4) . . . . ?
C23 C24 O9 Ni2 -12.2(5) . . . . ?
C21 C16 O10 Ni2 -14.4(6) . . . . ?
C17 C16 O10 Ni2 166.5(3) . . . . ?
C21 C16 O10 Ni1 -170.5(4) . . . . ?
C17 C16 O10 Ni1 10.5(5) . . . . ?
C18 C17 O11 C61 -30.4(7) . . . . ?
C16 C17 O11 C61 151.9(4) . . . . ?
C18 C17 O11 Ni1 176.2(4) . . . . ?
C16 C17 O11 Ni1 -1.5(5) . . . . ?
C55 C56 O12 C58 -2.6(9) . . . . ?
C57 C56 O12 C58 175.2(5) . . . . ?
